data_7044648
loop_
_publ_author_name
'Liu, Bin'
'Guo, Chun-Lan'
'Liu, Wen-Xia'
'Guo, Ming-E.'
'Yan, Feng'
'Xue, Lu-Sha'
'Wang, Huijuan'
'Liu, Chang-Lin'
'Jin, Shan'

_publ_section_title
;
 Syntheses, structural characterisation and electronic structures of
 ferrocenyl-osmafuran heterobinuclear organometallic complexes
;
_journal_name_full 'Dalton Transactions'
_journal_paper_doi 10.1039/C7DT03145A
_journal_year 2017
_chemical_formula_sum 'C61.5 H58 Cl7 Fe O Os P3'
_chemical_formula_weight 1400.19
_chemical_name_systematic
; 
 ? 
;
_space_group_IT_number 14
_symmetry_cell_setting monoclinic
_symmetry_space_group_name_Hall '-P 2yn'
_symmetry_space_group_name_H-M 'P 1 21/n 1'
_atom_sites_solution_hydrogens geom
_atom_sites_solution_primary direct
_atom_sites_solution_secondary difmap
_audit_creation_method SHELXL-97
_audit_update_record
;
2014-04-02 deposited with the CCDC.
2017-10-17 downloaded from the CCDC.
;
_cell_angle_alpha 90.00
_cell_angle_beta 103.8090(10)
_cell_angle_gamma 90.00
_cell_formula_units_Z 4
_cell_length_a 12.8226(8)
_cell_length_b 21.1839(14)
_cell_length_c 22.4869(15)
_cell_measurement_reflns_used 9586
_cell_measurement_temperature 100(2)
_cell_measurement_theta_max 31.94
_cell_measurement_theta_min 2.28
_cell_volume 5931.6(7)
_computing_cell_refinement 'Bruker SAINT'
_computing_data_collection 'Bruker APEX2'
_computing_data_reduction 'Bruker SAINT'
_computing_molecular_graphics 'Bruker SHELXTL'
_computing_publication_material 'Bruker SHELXTL'
_computing_structure_refinement 'SHELXL-97 (Sheldrick, 1997)'
_computing_structure_solution 'SHELXS-97 (Sheldrick, 1990)'
_diffrn_ambient_temperature 100(2)
_diffrn_measured_fraction_theta_full 0.991
_diffrn_measured_fraction_theta_max 0.991
_diffrn_measurement_device_type 'Bruker APEX-II CCD'
_diffrn_measurement_method '\f and \w scans'
_diffrn_radiation_monochromator graphite
_diffrn_radiation_source 'fine-focus sealed tube'
_diffrn_radiation_type MoK\a
_diffrn_radiation_wavelength 0.71073
_diffrn_reflns_av_R_equivalents 0.0305
_diffrn_reflns_av_sigmaI/netI 0.0327
_diffrn_reflns_limit_h_max 18
_diffrn_reflns_limit_h_min -18
_diffrn_reflns_limit_k_max 28
_diffrn_reflns_limit_k_min -30
_diffrn_reflns_limit_l_max 32
_diffrn_reflns_limit_l_min -32
_diffrn_reflns_number 62638
_diffrn_reflns_theta_full 31.00
_diffrn_reflns_theta_max 31.00
_diffrn_reflns_theta_min 1.68
_diffrn_standards_number 0
_exptl_absorpt_coefficient_mu 2.822
_exptl_absorpt_correction_T_max 0.6022
_exptl_absorpt_correction_T_min 0.4848
_exptl_absorpt_correction_type none
_exptl_crystal_density_diffrn 1.568
_exptl_crystal_density_method 'not measured'
_exptl_crystal_F_000 2804
_exptl_crystal_size_max 0.30
_exptl_crystal_size_mid 0.20
_exptl_crystal_size_min 0.20
_refine_diff_density_max 3.817
_refine_diff_density_min -1.525
_refine_diff_density_rms 0.155
_refine_ls_extinction_method none
_refine_ls_goodness_of_fit_ref 1.039
_refine_ls_hydrogen_treatment mixed
_refine_ls_matrix_type full
_refine_ls_number_parameters 685
_refine_ls_number_reflns 18739
_refine_ls_number_restraints 3
_refine_ls_restrained_S_all 1.044
_refine_ls_R_factor_all 0.0510
_refine_ls_R_factor_gt 0.0374
_refine_ls_shift/su_max 0.002
_refine_ls_shift/su_mean 0.000
_refine_ls_structure_factor_coef Fsqd
_refine_ls_weighting_details 'calc w=1/[\s^2^(Fo^2^)+(0.0563P)^2^+19.8628P] where P=(Fo^2^+2Fc^2^)/3'
_refine_ls_weighting_scheme calc
_refine_ls_wR_factor_gt 0.1012
_refine_ls_wR_factor_ref 0.1119
_reflns_number_gt 15513
_reflns_number_total 18739
_reflns_threshold_expression >2sigma(I)
_cod_data_source_file c7dt03145a2.cif
_cod_data_source_block mo_130702h_0m
_cod_depositor_comments
;
The following automatic conversions were performed:

'_symmetry_cell_setting' value 'Monoclinic' changed to 'monoclinic'
according to
/home/data/users/saulius/crontab/automatic-downloads/rss-feeds/RSC/lib/dictionaries/cif_core.dic
dictionary named 'cif_core.dic' version 2.4.2 from 2011-04-26.

Automatic conversion script
Id: cif_fix_values 4973 2017-02-22 13:04:09Z antanas 
;
_cod_original_sg_symbol_H-M P2(1)/n
_cod_original_formula_sum 'C61.50 H58 Cl7 Fe O Os P3'
_cod_database_code 7044648

loop_
_symmetry_equiv_pos_as_xyz
'x, y, z'
'-x+1/2, y+1/2, -z+1/2'
'-x, -y, -z'
'x-1/2, -y-1/2, z-1/2'

loop_
_atom_site_label
_atom_site_type_symbol
_atom_site_fract_x
_atom_site_fract_y
_atom_site_fract_z
_atom_site_U_iso_or_equiv
_atom_site_adp_type
_atom_site_occupancy
_atom_site_symmetry_multiplicity
_atom_site_calc_flag
_atom_site_refinement_flags
C1 C 0.2978(2) 0.28225(15) 0.24436(14) 0.0138(5) Uani 1 1 d .
H1A H 0.2396 0.2534 0.2342 0.017 Uiso 1 1 calc R
Os1 Os 0.321899(9) 0.334253(6) 0.317117(5) 0.01346(4) Uani 1 1 d .
Cl1S Cl 0.84239(10) 1.04645(6) 0.06194(7) 0.0473(3) Uani 1 1 d .
C1S C 0.8540(3) 0.9820(2) 0.0146(2) 0.0289(8) Uani 1 1 d .
H1SA H 0.8564 0.9976 -0.0265 0.035 Uiso 1 1 calc R
H1SB H 0.9222 0.9594 0.0319 0.035 Uiso 1 1 calc R
Cl1 Cl 0.39914(7) 0.41322(4) 0.39935(4) 0.02101(15) Uani 1 1 d .
P1 P 0.41046(7) 0.25659(4) 0.38020(4) 0.01547(15) Uani 1 1 d .
O1 O 0.46132(19) 0.35444(12) 0.28510(11) 0.0171(4) Uani 1 1 d .
Fe1 Fe 0.60902(4) 0.43760(3) 0.20247(3) 0.02428(11) Uani 1 1 d .
Cl2S Cl 0.74614(10) 0.92912(6) 0.00771(6) 0.0458(3) Uani 1 1 d .
C2 C 0.3722(3) 0.28970(16) 0.20706(14) 0.0156(6) Uani 1 1 d .
Cl2 Cl 0.24855(6) 0.42581(4) 0.25394(4) 0.02069(15) Uani 1 1 d .
P2 P 0.16289(7) 0.31285(4) 0.33887(4) 0.01524(15) Uani 1 1 d .
C2S C 0.9794(4) 0.4744(2) 0.2084(3) 0.0485(13) Uani 1 1 d .
H2SA H 0.9479 0.4488 0.2366 0.058 Uiso 1 1 calc R
H2SB H 1.0572 0.4650 0.2172 0.058 Uiso 1 1 calc R
Cl3S Cl 0.96172(15) 0.55426(7) 0.22222(14) 0.0920(8) Uani 1 1 d .
P3 P 0.34517(7) 0.25441(4) 0.13427(4) 0.01622(15) Uani 1 1 d .
C3 C 0.4580(3) 0.33248(15) 0.23235(15) 0.0160(6) Uani 1 1 d .
C3S C 0.1531(7) 0.1077(4) 0.4663(5) 0.042(2) Uani 0.50 1 d PD
H3SA H 0.2065 0.1339 0.4949 0.050 Uiso 0.50 1 calc PR
H3SB H 0.1687 0.1105 0.4253 0.050 Uiso 0.50 1 calc PR
C4 C 0.5471(3) 0.34953(18) 0.20434(16) 0.0210(7) Uani 1 1 d .
Cl4S Cl 0.91967(13) 0.45266(10) 0.13263(8) 0.0689(5) Uani 1 1 d .
Cl5S Cl 0.1653(3) 0.02665(16) 0.49185(11) 0.0713(12) Uani 0.50 1 d PD
C5 C 0.6563(3) 0.35183(17) 0.23919(18) 0.0213(6) Uani 1 1 d .
H5A H 0.6825 0.3420 0.2838 0.026 Uiso 1 1 calc R
Cl6S Cl 0.0318(3) 0.13552(11) 0.46271(12) 0.0481(6) Uani 0.50 1 d PD
C6 C 0.7212(3) 0.36926(19) 0.1985(2) 0.0279(8) Uani 1 1 d .
H6A H 0.8009 0.3751 0.2099 0.033 Uiso 1 1 calc R
C7 C 0.6536(4) 0.3793(3) 0.1399(2) 0.0383(11) Uani 1 1 d .
H7A H 0.6774 0.3933 0.1027 0.046 Uiso 1 1 calc R
C8 C 0.5458(4) 0.3666(2) 0.14261(19) 0.0349(10) Uani 1 1 d .
H8A H 0.4808 0.3697 0.1078 0.042 Uiso 1 1 calc R
C9 C 0.6344(5) 0.5304(3) 0.1848(3) 0.0531(15) Uani 1 1 d .
H9A H 0.6677 0.5468 0.1519 0.064 Uiso 1 1 calc R
C10 C 0.5206(5) 0.5180(3) 0.1791(3) 0.0566(16) Uani 1 1 d .
H10A H 0.4608 0.5246 0.1419 0.068 Uiso 1 1 calc R
C11 C 0.5115(4) 0.4963(2) 0.2368(3) 0.0439(12) Uani 1 1 d .
H11A H 0.4432 0.4838 0.2478 0.053 Uiso 1 1 calc R
C12 C 0.6136(5) 0.4955(2) 0.2762(3) 0.0478(12) Uani 1 1 d .
H12A H 0.6310 0.4821 0.3201 0.057 Uiso 1 1 calc R
C13 C 0.6870(4) 0.5165(2) 0.2441(3) 0.0505(14) Uani 1 1 d .
H13A H 0.7663 0.5201 0.2612 0.061 Uiso 1 1 calc R
C14 C 0.4323(3) 0.27033(18) 0.46291(16) 0.0224(7) Uani 1 1 d .
H14A H 0.4933 0.2436 0.4840 0.027 Uiso 1 1 calc R
H14B H 0.4548 0.3148 0.4711 0.027 Uiso 1 1 calc R
C15 C 0.3381(3) 0.2579(2) 0.49269(16) 0.0265(8) Uani 1 1 d .
H15A H 0.3215 0.2122 0.4892 0.032 Uiso 1 1 calc R
H15B H 0.3623 0.2679 0.5369 0.032 Uiso 1 1 calc R
C16 C 0.2341(3) 0.2941(2) 0.46692(17) 0.0263(7) Uani 1 1 d .
H16A H 0.2525 0.3381 0.4586 0.032 Uiso 1 1 calc R
H16B H 0.1921 0.2956 0.4986 0.032 Uiso 1 1 calc R
C17 C 0.1622(3) 0.26610(17) 0.40750(16) 0.0207(6) Uani 1 1 d .
H17A H 0.0876 0.2631 0.4122 0.025 Uiso 1 1 calc R
H17B H 0.1872 0.2228 0.4018 0.025 Uiso 1 1 calc R
C111 C 0.5492(3) 0.24852(17) 0.37277(16) 0.0202(6) Uani 1 1 d .
C112 C 0.5751(3) 0.20303(19) 0.33358(19) 0.0253(7) Uani 1 1 d .
H11B H 0.5210 0.1753 0.3118 0.030 Uiso 1 1 calc R
C113 C 0.6798(3) 0.1980(2) 0.3262(2) 0.0301(8) Uani 1 1 d .
H11C H 0.6964 0.1670 0.2993 0.036 Uiso 1 1 calc R
C114 C 0.7595(3) 0.2378(2) 0.3577(2) 0.0294(8) Uani 1 1 d .
H11D H 0.8311 0.2335 0.3535 0.035 Uiso 1 1 calc R
C115 C 0.7342(3) 0.2841(2) 0.39542(18) 0.0272(8) Uani 1 1 d .
H11E H 0.7884 0.3121 0.4164 0.033 Uiso 1 1 calc R
C116 C 0.6301(3) 0.28978(18) 0.40272(17) 0.0231(7) Uani 1 1 d .
H11F H 0.6136 0.3221 0.4283 0.028 Uiso 1 1 calc R
C121 C 0.3664(3) 0.17405(16) 0.37280(15) 0.0172(6) Uani 1 1 d .
C122 C 0.2843(3) 0.15259(17) 0.32458(16) 0.0193(6) Uani 1 1 d .
H12B H 0.2499 0.1814 0.2937 0.023 Uiso 1 1 calc R
C123 C 0.2518(3) 0.08966(18) 0.32083(17) 0.0238(7) Uani 1 1 d .
H12C H 0.1956 0.0760 0.2877 0.029 Uiso 1 1 calc R
C124 C 0.3014(4) 0.04696(18) 0.36544(19) 0.0283(8) Uani 1 1 d .
H12D H 0.2798 0.0040 0.3630 0.034 Uiso 1 1 calc R
C125 C 0.3832(4) 0.06783(19) 0.4138(2) 0.0319(9) Uani 1 1 d .
H12E H 0.4171 0.0389 0.4446 0.038 Uiso 1 1 calc R
C126 C 0.4157(3) 0.13038(19) 0.41735(18) 0.0275(8) Uani 1 1 d .
H12F H 0.4721 0.1438 0.4505 0.033 Uiso 1 1 calc R
C211 C 0.0669(3) 0.27052(16) 0.27824(16) 0.0180(6) Uani 1 1 d .
C212 C 0.0352(3) 0.30043(18) 0.22161(17) 0.0220(7) Uani 1 1 d .
H21A H 0.0639 0.3408 0.2161 0.026 Uiso 1 1 calc R
C213 C -0.0376(3) 0.2724(2) 0.17305(18) 0.0298(8) Uani 1 1 d .
H21B H -0.0597 0.2939 0.1350 0.036 Uiso 1 1 calc R
C214 C -0.0779(3) 0.2127(2) 0.1804(2) 0.0335(9) Uani 1 1 d .
H21C H -0.1266 0.1930 0.1471 0.040 Uiso 1 1 calc R
C215 C -0.0472(3) 0.1819(2) 0.2361(2) 0.0309(9) Uani 1 1 d .
H21D H -0.0751 0.1413 0.2411 0.037 Uiso 1 1 calc R
C216 C 0.0249(3) 0.21065(18) 0.28495(18) 0.0231(7) Uani 1 1 d .
H21E H 0.0456 0.1894 0.3231 0.028 Uiso 1 1 calc R
C221 C 0.0762(3) 0.37847(16) 0.35175(16) 0.0186(6) Uani 1 1 d .
C222 C -0.0346(3) 0.36896(17) 0.34451(18) 0.0230(7) Uani 1 1 d .
H22A H -0.0654 0.3294 0.3302 0.028 Uiso 1 1 calc R
C223 C -0.0995(3) 0.41660(19) 0.3580(2) 0.0281(8) Uani 1 1 d .
H22B H -0.1741 0.4093 0.3532 0.034 Uiso 1 1 calc R
C224 C -0.0561(3) 0.4747(2) 0.3783(2) 0.0336(9) Uani 1 1 d .
H22C H -0.1007 0.5074 0.3873 0.040 Uiso 1 1 calc R
C225 C 0.0536(3) 0.4851(2) 0.3855(2) 0.0359(10) Uani 1 1 d .
H22D H 0.0838 0.5248 0.3996 0.043 Uiso 1 1 calc R
C226 C 0.1192(3) 0.43708(18) 0.3720(2) 0.0270(8) Uani 1 1 d .
H22E H 0.1938 0.4446 0.3766 0.032 Uiso 1 1 calc R
C311 C 0.4573(3) 0.21581(17) 0.11384(17) 0.0223(7) Uani 1 1 d .
C312 C 0.4394(4) 0.1855(2) 0.0570(2) 0.0291(8) Uani 1 1 d .
H31A H 0.3728 0.1905 0.0279 0.035 Uiso 1 1 calc R
C313 C 0.5192(4) 0.1482(2) 0.0434(2) 0.0387(11) Uani 1 1 d .
H31B H 0.5080 0.1284 0.0045 0.046 Uiso 1 1 calc R
C314 C 0.6148(4) 0.1397(2) 0.0860(3) 0.0434(12) Uani 1 1 d .
H31C H 0.6692 0.1140 0.0764 0.052 Uiso 1 1 calc R
C315 C 0.6323(4) 0.1685(2) 0.1430(3) 0.0419(12) Uani 1 1 d .
H31D H 0.6983 0.1621 0.1724 0.050 Uiso 1 1 calc R
C316 C 0.5535(3) 0.2068(2) 0.1573(2) 0.0294(8) Uani 1 1 d .
H31E H 0.5652 0.2266 0.1962 0.035 Uiso 1 1 calc R
C321 C 0.2528(3) 0.18977(16) 0.13258(15) 0.0164(6) Uani 1 1 d .
C322 C 0.1480(3) 0.19098(18) 0.09757(18) 0.0237(7) Uani 1 1 d .
H32A H 0.1209 0.2275 0.0746 0.028 Uiso 1 1 calc R
C323 C 0.0830(3) 0.13821(19) 0.0964(2) 0.0293(8) Uani 1 1 d .
H32B H 0.0108 0.1390 0.0728 0.035 Uiso 1 1 calc R
C324 C 0.1225(3) 0.08451(18) 0.12934(18) 0.0245(7) Uani 1 1 d .
H32C H 0.0775 0.0487 0.1281 0.029 Uiso 1 1 calc R
C325 C 0.2278(3) 0.08299(17) 0.16415(18) 0.0241(7) Uani 1 1 d .
H32D H 0.2549 0.0462 0.1868 0.029 Uiso 1 1 calc R
C326 C 0.2929(3) 0.13520(17) 0.16557(17) 0.0217(7) Uani 1 1 d .
H32E H 0.3651 0.1342 0.1890 0.026 Uiso 1 1 calc R
C331 C 0.2823(3) 0.31196(17) 0.07771(16) 0.0202(6) Uani 1 1 d .
C332 C 0.3073(4) 0.32036(19) 0.02098(18) 0.0281(8) Uani 1 1 d .
H33A H 0.3603 0.2947 0.0098 0.034 Uiso 1 1 calc R
C333 C 0.2540(4) 0.3666(2) -0.01891(19) 0.0356(10) Uani 1 1 d .
H33B H 0.2718 0.3728 -0.0571 0.043 Uiso 1 1 calc R
C334 C 0.1757(4) 0.4033(2) -0.0037(2) 0.0367(10) Uani 1 1 d .
H33C H 0.1389 0.4341 -0.0317 0.044 Uiso 1 1 calc R
C335 C 0.1501(4) 0.3956(2) 0.0530(2) 0.0329(9) Uani 1 1 d .
H33D H 0.0962 0.4209 0.0635 0.040 Uiso 1 1 calc R
C336 C 0.2043(3) 0.35049(19) 0.09359(19) 0.0270(8) Uani 1 1 d .
H33E H 0.1884 0.3457 0.1325 0.032 Uiso 1 1 calc R

loop_
_atom_site_aniso_label
_atom_site_aniso_U_11
_atom_site_aniso_U_22
_atom_site_aniso_U_33
_atom_site_aniso_U_23
_atom_site_aniso_U_13
_atom_site_aniso_U_12
C1 0.0129(13) 0.0125(13) 0.0155(13) 0.0011(10) 0.0023(10) -0.0021(10)
Os1 0.01181(6) 0.01248(6) 0.01523(6) -0.00143(4) 0.00156(4) -0.00123(4)
Cl1S 0.0374(6) 0.0426(7) 0.0611(8) -0.0153(6) 0.0098(5) 0.0018(5)
C1S 0.0205(17) 0.030(2) 0.036(2) 0.0054(16) 0.0077(15) 0.0018(14)
Cl1 0.0181(3) 0.0180(4) 0.0252(4) -0.0073(3) 0.0018(3) -0.0027(3)
P1 0.0139(3) 0.0156(4) 0.0152(3) -0.0016(3) 0.0002(3) -0.0002(3)
O1 0.0154(10) 0.0167(11) 0.0190(11) -0.0004(9) 0.0040(9) -0.0019(8)
Fe1 0.0171(2) 0.0242(3) 0.0313(3) 0.0080(2) 0.0053(2) -0.00338(19)
Cl2S 0.0368(6) 0.0394(6) 0.0565(7) 0.0103(5) 0.0019(5) -0.0130(5)
C2 0.0160(14) 0.0167(14) 0.0133(13) -0.0001(11) 0.0019(11) -0.0012(11)
Cl2 0.0182(3) 0.0162(4) 0.0263(4) 0.0037(3) 0.0027(3) 0.0007(3)
P2 0.0137(3) 0.0139(4) 0.0180(4) -0.0015(3) 0.0035(3) -0.0011(3)
C2S 0.031(2) 0.036(3) 0.074(4) 0.016(2) 0.004(2) 0.0044(19)
Cl3S 0.0585(10) 0.0281(7) 0.193(3) 0.0159(10) 0.0377(13) -0.0004(6)
P3 0.0166(4) 0.0166(4) 0.0149(4) 0.0000(3) 0.0025(3) -0.0007(3)
C3 0.0133(13) 0.0157(14) 0.0183(14) 0.0008(11) 0.0022(11) -0.0003(11)
C3S 0.056(6) 0.029(4) 0.050(6) 0.003(4) 0.030(5) -0.008(4)
C4 0.0197(15) 0.0236(17) 0.0206(15) -0.0012(13) 0.0064(12) -0.0067(13)
Cl4S 0.0452(8) 0.0961(13) 0.0607(9) 0.0312(9) 0.0036(7) -0.0253(8)
Cl5S 0.110(3) 0.077(2) 0.0233(10) 0.0043(11) 0.0098(13) 0.075(2)
C5 0.0165(15) 0.0207(16) 0.0275(17) -0.0005(13) 0.0066(13) -0.0006(12)
Cl6S 0.0779(19) 0.0248(10) 0.0432(12) 0.0097(9) 0.0175(12) 0.0183(11)
C6 0.0192(16) 0.0283(19) 0.039(2) -0.0039(16) 0.0129(15) -0.0052(14)
C7 0.039(2) 0.052(3) 0.028(2) -0.0061(19) 0.0180(18) -0.022(2)
C8 0.031(2) 0.052(3) 0.0215(18) -0.0002(17) 0.0053(15) -0.0219(19)
C9 0.052(3) 0.033(3) 0.083(4) 0.021(3) 0.032(3) -0.005(2)
C10 0.037(3) 0.046(3) 0.082(4) 0.033(3) 0.003(3) 0.010(2)
C11 0.035(2) 0.024(2) 0.078(4) 0.010(2) 0.024(2) 0.0032(18)
C12 0.052(3) 0.028(2) 0.063(3) -0.008(2) 0.013(3) 0.005(2)
C13 0.035(2) 0.026(2) 0.087(4) -0.004(2) 0.008(3) -0.0025(19)
C14 0.0242(17) 0.0229(17) 0.0169(15) -0.0026(12) -0.0011(12) 0.0003(13)
C15 0.033(2) 0.0296(19) 0.0149(15) -0.0011(13) 0.0021(14) 0.0033(15)
C16 0.0278(18) 0.033(2) 0.0187(16) -0.0047(14) 0.0076(14) 0.0032(15)
C17 0.0229(16) 0.0198(16) 0.0209(15) 0.0022(12) 0.0083(13) 0.0015(13)
C111 0.0177(15) 0.0202(16) 0.0201(15) 0.0030(12) -0.0005(12) 0.0017(12)
C112 0.0192(16) 0.0256(18) 0.0315(19) -0.0050(15) 0.0069(14) 0.0003(13)
C113 0.0241(18) 0.030(2) 0.039(2) -0.0022(16) 0.0120(16) 0.0039(15)
C114 0.0183(16) 0.035(2) 0.034(2) 0.0110(17) 0.0052(15) 0.0014(15)
C115 0.0192(16) 0.033(2) 0.0262(18) 0.0053(15) -0.0012(13) -0.0064(14)
C116 0.0212(16) 0.0248(18) 0.0214(16) 0.0010(13) 0.0013(13) -0.0047(13)
C121 0.0165(14) 0.0169(15) 0.0178(14) -0.0007(11) 0.0032(11) 0.0008(11)
C122 0.0199(15) 0.0184(15) 0.0180(15) 0.0003(12) 0.0015(12) -0.0018(12)
C123 0.0278(18) 0.0198(17) 0.0231(16) -0.0027(13) 0.0047(14) -0.0053(14)
C124 0.039(2) 0.0163(16) 0.0291(19) 0.0003(14) 0.0073(16) -0.0035(15)
C125 0.041(2) 0.0206(18) 0.031(2) 0.0054(15) 0.0030(17) 0.0029(16)
C126 0.0312(19) 0.0209(17) 0.0250(18) 0.0010(14) -0.0038(15) 0.0023(14)
C211 0.0133(13) 0.0193(15) 0.0219(15) -0.0031(12) 0.0048(11) -0.0017(11)
C212 0.0187(15) 0.0243(17) 0.0215(16) -0.0013(13) 0.0019(12) -0.0029(13)
C213 0.0254(18) 0.040(2) 0.0208(17) -0.0026(15) 0.0000(14) -0.0059(16)
C214 0.0253(19) 0.042(2) 0.032(2) -0.0117(18) 0.0028(16) -0.0131(17)
C215 0.0264(19) 0.0267(19) 0.038(2) -0.0091(16) 0.0051(16) -0.0120(15)
C216 0.0198(16) 0.0205(16) 0.0282(18) -0.0029(13) 0.0046(13) -0.0053(13)
C221 0.0170(14) 0.0176(15) 0.0214(15) -0.0005(12) 0.0048(12) 0.0013(12)
C222 0.0178(15) 0.0186(16) 0.0334(19) -0.0013(14) 0.0080(14) -0.0027(12)
C223 0.0171(16) 0.0250(18) 0.043(2) -0.0033(16) 0.0094(15) 0.0013(13)
C224 0.0235(18) 0.0244(19) 0.055(3) -0.0105(18) 0.0127(18) 0.0034(15)
C225 0.0240(19) 0.0215(19) 0.061(3) -0.0146(19) 0.0075(19) 0.0001(15)
C226 0.0178(16) 0.0220(17) 0.041(2) -0.0088(15) 0.0071(15) -0.0004(13)
C311 0.0220(16) 0.0199(16) 0.0273(17) 0.0005(13) 0.0106(14) 0.0002(13)
C312 0.038(2) 0.0242(18) 0.0300(19) -0.0039(15) 0.0183(17) -0.0023(16)
C313 0.052(3) 0.028(2) 0.047(3) -0.0048(19) 0.031(2) -0.0009(19)
C314 0.043(3) 0.031(2) 0.070(3) 0.009(2) 0.041(3) 0.0081(19)
C315 0.026(2) 0.039(3) 0.066(3) 0.015(2) 0.020(2) 0.0081(18)
C316 0.0214(17) 0.028(2) 0.039(2) 0.0046(16) 0.0080(16) 0.0029(15)
C321 0.0182(14) 0.0156(14) 0.0148(13) -0.0011(11) 0.0026(11) -0.0015(11)
C322 0.0214(16) 0.0201(17) 0.0268(17) 0.0033(13) 0.0000(13) -0.0010(13)
C323 0.0218(17) 0.0232(19) 0.039(2) 0.0034(16) -0.0011(15) -0.0036(14)
C324 0.0275(18) 0.0173(16) 0.0291(18) -0.0012(13) 0.0074(14) -0.0034(13)
C325 0.0298(18) 0.0159(15) 0.0272(17) 0.0023(13) 0.0077(14) 0.0026(13)
C326 0.0213(16) 0.0192(16) 0.0224(16) 0.0024(13) 0.0010(13) 0.0027(13)
C331 0.0241(16) 0.0155(15) 0.0185(15) 0.0020(12) 0.0004(12) -0.0038(12)
C332 0.040(2) 0.0230(18) 0.0197(17) 0.0005(13) 0.0032(15) -0.0044(16)
C333 0.053(3) 0.028(2) 0.0214(18) 0.0062(15) -0.0005(17) -0.0101(19)
C334 0.042(2) 0.0225(19) 0.035(2) 0.0081(16) -0.0125(18) -0.0074(17)
C335 0.032(2) 0.0213(18) 0.038(2) 0.0052(16) -0.0054(17) 0.0022(15)
C336 0.0298(19) 0.0226(17) 0.0263(18) 0.0035(14) 0.0019(15) 0.0023(14)

loop_
_atom_type_symbol
_atom_type_description
_atom_type_scat_dispersion_real
_atom_type_scat_dispersion_imag
_atom_type_scat_source
C C 0.0033 0.0016 'International Tables Vol C Tables 4.2.6.8 and 6.1.1.4'
H H 0.0000 0.0000 'International Tables Vol C Tables 4.2.6.8 and 6.1.1.4'
O O 0.0106 0.0060 'International Tables Vol C Tables 4.2.6.8 and 6.1.1.4'
P P 0.1023 0.0942 'International Tables Vol C Tables 4.2.6.8 and 6.1.1.4'
Cl Cl 0.1484 0.1585 'International Tables Vol C Tables 4.2.6.8 and 6.1.1.4'
Fe Fe 0.3463 0.8444 'International Tables Vol C Tables 4.2.6.8 and 6.1.1.4'
Os Os -1.2165 7.6030 'International Tables Vol C Tables 4.2.6.8 and 6.1.1.4'

loop_
_geom_angle_atom_site_label_1
_geom_angle_atom_site_label_2
_geom_angle_atom_site_label_3
_geom_angle
C2 C1 Os1 116.2(2)
C2 C1 H1A 121.9
Os1 C1 H1A 121.9
C1 Os1 O1 78.78(11)
C1 Os1 P2 95.68(9)
O1 Os1 P2 172.94(7)
C1 Os1 P1 94.02(9)
O1 Os1 P1 91.24(7)
P2 Os1 P1 93.53(3)
C1 Os1 Cl2 89.93(9)
O1 Os1 Cl2 83.22(7)
P2 Os1 Cl2 92.47(3)
P1 Os1 Cl2 172.45(3)
C1 Os1 Cl1 162.89(9)
O1 Os1 Cl1 84.24(7)
P2 Os1 Cl1 101.08(3)
P1 Os1 Cl1 88.42(3)
Cl2 Os1 Cl1 85.94(3)
Cl2S C1S Cl1S 111.7(2)
Cl2S C1S H1SA 109.3
Cl1S C1S H1SA 109.3
Cl2S C1S H1SB 109.3
Cl1S C1S H1SB 109.3
H1SA C1S H1SB 107.9
C121 P1 C111 100.82(16)
C121 P1 C14 102.26(16)
C111 P1 C14 100.95(17)
C121 P1 Os1 122.19(11)
C111 P1 Os1 111.04(12)
C14 P1 Os1 116.54(12)
C3 O1 Os1 113.7(2)
C5 Fe1 C4 41.35(14)
C5 Fe1 C11 122.85(18)
C4 Fe1 C11 105.87(17)
C5 Fe1 C10 160.9(2)
C4 Fe1 C10 125.1(2)
C11 Fe1 C10 40.3(2)
C5 Fe1 C9 153.3(2)
C4 Fe1 C9 165.2(2)
C11 Fe1 C9 68.2(2)
C10 Fe1 C9 41.7(2)
C5 Fe1 C12 105.0(2)
C4 Fe1 C12 117.9(2)
C11 Fe1 C12 39.8(2)
C10 Fe1 C12 67.5(3)
C9 Fe1 C12 66.9(3)
C5 Fe1 C8 69.09(18)
C4 Fe1 C8 41.01(15)
C11 Fe1 C8 120.8(2)
C10 Fe1 C8 109.5(3)
C9 Fe1 C8 129.3(2)
C12 Fe1 C8 154.0(2)
C5 Fe1 C7 68.59(18)
C4 Fe1 C7 68.67(16)
C11 Fe1 C7 157.1(2)
C10 Fe1 C7 123.6(3)
C9 Fe1 C7 111.2(2)
C12 Fe1 C7 162.6(2)
C8 Fe1 C7 40.59(17)
C5 Fe1 C13 118.5(2)
C4 Fe1 C13 152.6(2)
C11 Fe1 C13 66.9(2)
C10 Fe1 C13 67.6(2)
C9 Fe1 C13 39.2(3)
C12 Fe1 C13 39.6(2)
C8 Fe1 C13 165.5(2)
C7 Fe1 C13 128.0(2)
C5 Fe1 C6 40.82(15)
C4 Fe1 C6 68.65(15)
C11 Fe1 C6 160.5(2)
C10 Fe1 C6 157.7(2)
C9 Fe1 C6 121.5(2)
C12 Fe1 C6 124.8(2)
C8 Fe1 C6 68.07(19)
C7 Fe1 C6 40.10(19)
C13 Fe1 C6 108.83(19)
C1 C2 C3 113.3(3)
C1 C2 P3 119.5(2)
C3 C2 P3 126.9(2)
C17 P2 C211 102.94(16)
C17 P2 C221 98.67(16)
C211 P2 C221 99.33(16)
C17 P2 Os1 118.50(12)
C211 P2 Os1 114.69(11)
C221 P2 Os1 119.51(12)
Cl3S C2S Cl4S 112.5(3)
Cl3S C2S H2SA 109.1
Cl4S C2S H2SA 109.1
Cl3S C2S H2SB 109.1
Cl4S C2S H2SB 109.1
H2SA C2S H2SB 107.8
C2 P3 C321 108.95(15)
C2 P3 C311 115.96(17)
C321 P3 C311 102.09(16)
C2 P3 C331 108.91(16)
C321 P3 C331 108.47(16)
C311 P3 C331 112.03(17)
O1 C3 C2 117.0(3)
O1 C3 C4 117.0(3)
C2 C3 C4 125.8(3)
Cl6S C3S Cl5S 111.4(4)
Cl6S C3S H3SA 109.3
Cl5S C3S H3SA 109.3
Cl6S C3S H3SB 109.3
Cl5S C3S H3SB 109.3
H3SA C3S H3SB 108.0
C8 C4 C5 107.8(3)
C8 C4 C3 130.2(3)
C5 C4 C3 122.0(3)
C8 C4 Fe1 70.2(2)
C5 C4 Fe1 69.2(2)
C3 C4 Fe1 125.5(3)
C6 C5 C4 107.6(3)
C6 C5 Fe1 70.7(2)
C4 C5 Fe1 69.5(2)
C6 C5 H5A 126.2
C4 C5 H5A 126.2
Fe1 C5 H5A 126.2
C7 C6 C5 108.4(3)
C7 C6 Fe1 69.8(3)
C5 C6 Fe1 68.4(2)
C7 C6 H6A 125.8
C5 C6 H6A 125.8
Fe1 C6 H6A 125.8
C6 C7 C8 108.5(4)
C6 C7 Fe1 70.1(2)
C8 C7 Fe1 69.6(3)
C6 C7 H7A 125.7
C8 C7 H7A 125.7
Fe1 C7 H7A 125.7
C7 C8 C4 107.7(4)
C7 C8 Fe1 69.8(3)
C4 C8 Fe1 68.7(2)
C7 C8 H8A 126.2
C4 C8 H8A 126.2
Fe1 C8 H8A 126.2
C13 C9 C10 107.2(5)
C13 C9 Fe1 70.7(3)
C10 C9 Fe1 69.0(3)
C13 C9 H9A 126.4
C10 C9 H9A 126.4
Fe1 C9 H9A 126.4
C11 C10 C9 106.3(5)
C11 C10 Fe1 69.8(3)
C9 C10 Fe1 69.3(3)
C11 C10 H10A 126.9
C9 C10 H10A 126.9
Fe1 C10 H10A 126.9
C12 C11 C10 108.5(5)
C12 C11 Fe1 70.4(3)
C10 C11 Fe1 69.9(3)
C12 C11 H11A 125.8
C10 C11 H11A 125.8
Fe1 C11 H11A 125.8
C13 C12 C11 108.4(6)
C13 C12 Fe1 70.4(3)
C11 C12 Fe1 69.7(3)
C13 C12 H12A 125.8
C11 C12 H12A 125.8
Fe1 C12 H12A 125.8
C9 C13 C12 109.6(5)
C9 C13 Fe1 70.1(3)
C12 C13 Fe1 70.1(3)
C9 C13 H13A 125.2
C12 C13 H13A 125.2
Fe1 C13 H13A 125.2
C15 C14 P1 117.9(3)
C15 C14 H14A 107.8
P1 C14 H14A 107.8
C15 C14 H14B 107.8
P1 C14 H14B 107.8
H14A C14 H14B 107.2
C16 C15 C14 117.0(3)
C16 C15 H15A 108.0
C14 C15 H15A 108.0
C16 C15 H15B 108.0
C14 C15 H15B 108.0
H15A C15 H15B 107.3
C15 C16 C17 114.8(3)
C15 C16 H16A 108.6
C17 C16 H16A 108.6
C15 C16 H16B 108.6
C17 C16 H16B 108.6
H16A C16 H16B 107.5
C16 C17 P2 113.4(3)
C16 C17 H17A 108.9
P2 C17 H17A 108.9
C16 C17 H17B 108.9
P2 C17 H17B 108.9
H17A C17 H17B 107.7
C112 C111 C116 118.2(3)
C112 C111 P1 120.2(3)
C116 C111 P1 121.4(3)
C113 C112 C111 120.5(4)
C113 C112 H11B 119.7
C111 C112 H11B 119.7
C114 C113 C112 120.4(4)
C114 C113 H11C 119.8
C112 C113 H11C 119.8
C113 C114 C115 119.6(4)
C113 C114 H11D 120.2
C115 C114 H11D 120.2
C114 C115 C116 120.4(4)
C114 C115 H11E 119.8
C116 C115 H11E 119.8
C115 C116 C111 120.8(4)
C115 C116 H11F 119.6
C111 C116 H11F 119.6
C122 C121 C126 118.0(3)
C122 C121 P1 122.7(3)
C126 C121 P1 119.3(3)
C123 C122 C121 121.2(3)
C123 C122 H12B 119.4
C121 C122 H12B 119.4
C124 C123 C122 120.1(3)
C124 C123 H12C 120.0
C122 C123 H12C 120.0
C123 C124 C125 119.2(4)
C123 C124 H12D 120.4
C125 C124 H12D 120.4
C126 C125 C124 120.7(4)
C126 C125 H12E 119.7
C124 C125 H12E 119.7
C125 C126 C121 120.8(4)
C125 C126 H12F 119.6
C121 C126 H12F 119.6
C212 C211 C216 118.3(3)
C212 C211 P2 117.0(3)
C216 C211 P2 124.7(3)
C213 C212 C211 121.2(4)
C213 C212 H21A 119.4
C211 C212 H21A 119.4
C212 C213 C214 119.7(4)
C212 C213 H21B 120.2
C214 C213 H21B 120.2
C215 C214 C213 120.1(4)
C215 C214 H21C 119.9
C213 C214 H21C 119.9
C214 C215 C216 120.0(4)
C214 C215 H21D 120.0
C216 C215 H21D 120.0
C215 C216 C211 120.6(4)
C215 C216 H21E 119.7
C211 C216 H21E 119.7
C226 C221 C222 118.5(3)
C226 C221 P2 121.2(3)
C222 C221 P2 120.3(3)
C223 C222 C221 120.9(3)
C223 C222 H22A 119.6
C221 C222 H22A 119.6
C224 C223 C222 120.3(4)
C224 C223 H22B 119.8
C222 C223 H22B 119.8
C223 C224 C225 119.5(4)
C223 C224 H22C 120.2
C225 C224 H22C 120.2
C224 C225 C226 120.3(4)
C224 C225 H22D 119.9
C226 C225 H22D 119.9
C221 C226 C225 120.5(4)
C221 C226 H22E 119.7
C225 C226 H22E 119.7
C316 C311 C312 120.2(4)
C316 C311 P3 120.6(3)
C312 C311 P3 118.2(3)
C313 C312 C311 119.6(4)
C313 C312 H31A 120.2
C311 C312 H31A 120.2
C314 C313 C312 120.3(5)
C314 C313 H31B 119.9
C312 C313 H31B 119.9
C313 C314 C315 120.4(4)
C313 C314 H31C 119.8
C315 C314 H31C 119.8
C314 C315 C316 120.1(5)
C314 C315 H31D 120.0
C316 C315 H31D 120.0
C311 C316 C315 119.3(4)
C311 C316 H31E 120.3
C315 C316 H31E 120.3
C322 C321 C326 119.9(3)
C322 C321 P3 122.7(3)
C326 C321 P3 117.3(3)
C321 C322 C323 119.4(3)
C321 C322 H32A 120.3
C323 C322 H32A 120.3
C324 C323 C322 120.6(4)
C324 C323 H32B 119.7
C322 C323 H32B 119.7
C323 C324 C325 120.1(3)
C323 C324 H32C 119.9
C325 C324 H32C 119.9
C326 C325 C324 119.7(3)
C326 C325 H32D 120.2
C324 C325 H32D 120.2
C325 C326 C321 120.3(3)
C325 C326 H32E 119.9
C321 C326 H32E 119.9
C332 C331 C336 119.4(3)
C332 C331 P3 124.5(3)
C336 C331 P3 116.1(3)
C333 C332 C331 119.5(4)
C333 C332 H33A 120.2
C331 C332 H33A 120.2
C334 C333 C332 120.8(4)
C334 C333 H33B 119.6
C332 C333 H33B 119.6
C333 C334 C335 120.2(4)
C333 C334 H33C 119.9
C335 C334 H33C 119.9
C336 C335 C334 119.4(4)
C336 C335 H33D 120.3
C334 C335 H33D 120.3
C335 C336 C331 120.6(4)
C335 C336 H33E 119.7
C331 C336 H33E 119.7

loop_
_geom_bond_atom_site_label_1
_geom_bond_atom_site_label_2
_geom_bond_distance
C1 C2 1.421(4)
C1 Os1 1.935(3)
C1 H1A 0.9500
Os1 O1 2.124(2)
Os1 P2 2.2534(8)
Os1 P1 2.2890(9)
Os1 Cl2 2.4550(8)
Os1 Cl1 2.5149(8)
Cl1S C1S 1.760(5)
C1S Cl2S 1.757(4)
C1S H1SA 0.9900
C1S H1SB 0.9900
P1 C121 1.833(3)
P1 C111 1.834(4)
P1 C14 1.837(4)
O1 C3 1.266(4)
Fe1 C5 2.028(4)
Fe1 C4 2.032(4)
Fe1 C11 2.041(5)
Fe1 C10 2.043(5)
Fe1 C9 2.047(5)
Fe1 C12 2.051(6)
Fe1 C8 2.052(4)
Fe1 C7 2.054(5)
Fe1 C13 2.055(5)
Fe1 C6 2.058(4)
C2 C3 1.435(4)
C2 P3 1.757(3)
P2 C17 1.835(4)
P2 C211 1.837(3)
P2 C221 1.845(3)
C2S Cl3S 1.744(6)
C2S Cl4S 1.755(7)
C2S H2SA 0.9900
C2S H2SB 0.9900
P3 C321 1.805(3)
P3 C311 1.806(4)
P3 C331 1.807(4)
C3 C4 1.474(5)
C3S Cl6S 1.647(7)
C3S Cl5S 1.806(7)
C3S H3SA 0.9900
C3S H3SB 0.9900
C4 C8 1.431(5)
C4 C5 1.434(5)
C5 C6 1.425(5)
C5 H5A 1.0000
C6 C7 1.410(6)
C6 H6A 1.0000
C7 C8 1.424(6)
C7 H7A 1.0000
C8 H8A 1.0000
C9 C13 1.375(9)
C9 C10 1.457(8)
C9 H9A 1.0000
C10 C11 1.408(8)
C10 H10A 1.0000
C11 C12 1.395(8)
C11 H11A 1.0000
C12 C13 1.390(8)
C12 H12A 1.0000
C13 H13A 1.0000
C14 C15 1.538(6)
C14 H14A 0.9900
C14 H14B 0.9900
C15 C16 1.528(6)
C15 H15A 0.9900
C15 H15B 0.9900
C16 C17 1.549(5)
C16 H16A 0.9900
C16 H16B 0.9900
C17 H17A 0.9900
C17 H17B 0.9900
C111 C112 1.398(5)
C111 C116 1.400(5)
C112 C113 1.396(5)
C112 H11B 0.9500
C113 C114 1.383(6)
C113 H11C 0.9500
C114 C115 1.384(6)
C114 H11D 0.9500
C115 C116 1.388(5)
C115 H11E 0.9500
C116 H11F 0.9500
C121 C122 1.395(5)
C121 C126 1.399(5)
C122 C123 1.393(5)
C122 H12B 0.9500
C123 C124 1.387(6)
C123 H12C 0.9500
C124 C125 1.390(6)
C124 H12D 0.9500
C125 C126 1.386(6)
C125 H12E 0.9500
C126 H12F 0.9500
C211 C212 1.393(5)
C211 C216 1.400(5)
C212 C213 1.389(5)
C212 H21A 0.9500
C213 C214 1.391(6)
C213 H21B 0.9500
C214 C215 1.383(7)
C214 H21C 0.9500
C215 C216 1.395(5)
C215 H21D 0.9500
C216 H21E 0.9500
C221 C226 1.390(5)
C221 C222 1.405(5)
C222 C223 1.387(5)
C222 H22A 0.9500
C223 C224 1.384(6)
C223 H22B 0.9500
C224 C225 1.394(6)
C224 H22C 0.9500
C225 C226 1.398(5)
C225 H22D 0.9500
C226 H22E 0.9500
C311 C316 1.391(6)
C311 C312 1.400(5)
C312 C313 1.383(6)
C312 H31A 0.9500
C313 C314 1.375(8)
C313 H31B 0.9500
C314 C315 1.389(8)
C314 H31C 0.9500
C315 C316 1.392(6)
C315 H31D 0.9500
C316 H31E 0.9500
C321 C322 1.386(5)
C321 C326 1.403(5)
C322 C323 1.391(5)
C322 H32A 0.9500
C323 C324 1.386(5)
C323 H32B 0.9500
C324 C325 1.390(6)
C324 H32C 0.9500
C325 C326 1.381(5)
C325 H32D 0.9500
C326 H32E 0.9500
C331 C332 1.399(5)
C331 C336 1.401(6)
C332 C333 1.392(6)
C332 H33A 0.9500
C333 C334 1.377(7)
C333 H33B 0.9500
C334 C335 1.398(7)
C334 H33C 0.9500
C335 C336 1.388(5)
C335 H33D 0.9500
C336 H33E 0.9500
